data_4072217
loop_
_publ_author_name
'Rechavi, Dalit'
'Scopelliti, Rosario'
'Severin, Kay'

_publ_section_title
;
 The Enigmatic Nature of RhICl(cyclopentadienone) Complexes: Dimers,
 Trimers, and Tetramers
;
_journal_issue 22
_journal_name_full Organometallics
_journal_page_first 5978
_journal_paper_doi 10.1021/om800671x
_journal_volume 27
_journal_year 2008
_chemical_formula_moiety 'C58 H36 Cl3 O2 Rh2, C35 H27 N3 O Rh, 3(C2 H3 N)'
_chemical_formula_sum 'C99 H72 Cl3 N6 O3 Rh3'
_chemical_formula_weight 1808.71
_chemical_name_systematic
; 
 ? 
;
_space_group_IT_number 2
_symmetry_cell_setting triclinic
_symmetry_space_group_name_Hall '-P 1'
_symmetry_space_group_name_H-M 'P -1'
_atom_sites_solution_hydrogens geom
_atom_sites_solution_primary direct
_atom_sites_solution_secondary difmap
_audit_creation_method SHELXL-97
_cell_angle_alpha 69.319(3)
_cell_angle_beta 89.865(2)
_cell_angle_gamma 81.665(3)
_cell_formula_units_Z 2
_cell_length_a 11.7647(3)
_cell_length_b 18.6753(7)
_cell_length_c 20.0806(6)
_cell_measurement_reflns_used 14885
_cell_measurement_temperature 140(2)
_cell_measurement_theta_max 27.5711
_cell_measurement_theta_min 2.6138
_cell_volume 4078.3(2)
_computing_cell_refinement
; 
CrysAlis RED, Oxford Diffraction Ltd., 
Version 1.171.32.24 (release 21-04-2008 CrysAlis171 .NET) 
(compiled Apr 21 2008,18:23:10) 
;
_computing_data_collection
; 
CrysAlis CCD, Oxford Diffraction Ltd., 
Version 1.171.32.24 (release 21-04-2008 CrysAlis171 .NET) 
(compiled Apr 21 2008,18:23:10) 
;
_computing_data_reduction
; 
CrysAlis RED, Oxford Diffraction Ltd., 
Version 1.171.32.24 (release 21-04-2008 CrysAlis171 .NET) 
(compiled Apr 21 2008,18:23:10) 
;
_computing_molecular_graphics 'Bruker SHELXTL'
_computing_publication_material 'Bruker SHELXTL'
_computing_structure_refinement 'SHELXL-97 (Sheldrick, 1997)'
_computing_structure_solution 'SHELXS-97 (Sheldrick, 1990)'
_diffrn_ambient_temperature 140(2)
_diffrn_detector_area_resol_mean 8.2812
_diffrn_measured_fraction_theta_full 0.992
_diffrn_measured_fraction_theta_max 0.992
_diffrn_measurement_device_type 'Oxford Diffraction, KM4/Sapphire CCD'
_diffrn_measurement_method 'phi and omega scans'
_diffrn_radiation_monochromator graphite
_diffrn_radiation_source 'fine-focus sealed tube'
_diffrn_radiation_type MoK\a
_diffrn_radiation_wavelength 0.71073
_diffrn_reflns_av_R_equivalents 0.0477
_diffrn_reflns_av_sigmaI/netI 0.0884
_diffrn_reflns_limit_h_max 11
_diffrn_reflns_limit_h_min -14
_diffrn_reflns_limit_k_max 23
_diffrn_reflns_limit_k_min -23
_diffrn_reflns_limit_l_max 24
_diffrn_reflns_limit_l_min -24
_diffrn_reflns_number 36729
_diffrn_reflns_theta_full 26.02
_diffrn_reflns_theta_max 26.02
_diffrn_reflns_theta_min 2.63
_exptl_absorpt_coefficient_mu 0.755
_exptl_absorpt_correction_T_max 1.00000
_exptl_absorpt_correction_T_min 0.95805
_exptl_absorpt_correction_type multi-scan
_exptl_absorpt_process_details
; 
CrysAlis RED, Oxford Diffraction Ltd., 
Version 1.171.32.24 (release 21-04-2008 CrysAlis171 .NET) 
(compiled Apr 21 2008,18:23:10) 
Empirical absorption correction using spherical harmonics, 
 implemented in SCALE3 ABSPACK scaling algorithm. 
;
_exptl_crystal_colour red
_exptl_crystal_density_diffrn 1.473
_exptl_crystal_density_method 'not measured'
_exptl_crystal_description prismatic
_exptl_crystal_F_000 1836
_exptl_crystal_size_max 0.40
_exptl_crystal_size_mid 0.39
_exptl_crystal_size_min 0.24
_refine_diff_density_max 0.462
_refine_diff_density_min -0.409
_refine_diff_density_rms 0.081
_refine_ls_extinction_method none
_refine_ls_goodness_of_fit_ref 0.854
_refine_ls_hydrogen_treatment riding
_refine_ls_matrix_type full
_refine_ls_number_parameters 1033
_refine_ls_number_reflns 15953
_refine_ls_number_restraints 0
_refine_ls_restrained_S_all 0.854
_refine_ls_R_factor_all 0.0693
_refine_ls_R_factor_gt 0.0354
_refine_ls_shift/su_max 0.001
_refine_ls_shift/su_mean 0.000
_refine_ls_structure_factor_coef Fsqd
_refine_ls_weighting_details 'calc w=1/[\s^2^(Fo^2^)+(0.0229P)^2^+0.0000P] where P=(Fo^2^+2Fc^2^)/3'
_refine_ls_weighting_scheme calc
_refine_ls_wR_factor_gt 0.0565
_refine_ls_wR_factor_ref 0.0605
_reflns_number_gt 10437
_reflns_number_total 15953
_reflns_threshold_expression >2sigma(I)
_cod_data_source_file om800671x_si_001.cif
_cod_data_source_block complex_7
_cod_depositor_comments
;
The following automatic conversions were performed:

'_symmetry_cell_setting' value 'Triclinic' changed to 'triclinic'
according to /home/saulius/struct/CIF-dictionaries/cif_core.dic
dictionary named 'cif_core.dic' version 2.4.1 from 2010-06-29.

Automatic conversion script
Id: cif_fix_values 1715 2011-07-08 13:25:40Z adriana 
;
_cod_original_sg_symbol_H-M P-1
_cod_database_code 4072217

loop_
_symmetry_equiv_pos_as_xyz
'x, y, z'
'-x, -y, -z'

loop_
_atom_site_label
_atom_site_type_symbol
_atom_site_fract_x
_atom_site_fract_y
_atom_site_fract_z
_atom_site_U_iso_or_equiv
_atom_site_adp_type
_atom_site_occupancy
_atom_site_symmetry_multiplicity
_atom_site_calc_flag
_atom_site_refinement_flags
Rh1 Rh -0.01296(2) -0.130686(14) 0.266140(12) 0.01640(6) Uani 1 1 d .
Rh2 Rh 0.24649(2) -0.103901(14) 0.282972(12) 0.01565(6) Uani 1 1 d .
Cl1 Cl 0.12490(7) -0.08041(4) 0.17571(4) 0.02157(18) Uani 1 1 d .
Cl2 Cl 0.15902(6) -0.22265(4) 0.33102(4) 0.01997(18) Uani 1 1 d .
Cl3 Cl 0.06289(6) -0.04403(4) 0.31799(4) 0.02030(17) Uani 1 1 d .
O1 O -0.10622(18) -0.30379(12) 0.31164(11) 0.0249(5) Uani 1 1 d .
O2 O 0.47595(17) -0.23605(11) 0.36816(10) 0.0218(5) Uani 1 1 d .
C1 C -0.1250(3) -0.23254(18) 0.28645(16) 0.0191(7) Uani 1 1 d .
C2 C -0.1512(3) -0.17826(17) 0.32433(15) 0.0183(7) Uani 1 1 d .
C3 C -0.1948(3) -0.10341(17) 0.27199(16) 0.0179(7) Uani 1 1 d .
C4 C -0.1655(3) -0.10472(17) 0.20287(15) 0.0184(7) Uani 1 1 d .
C5 C -0.1086(3) -0.18186(17) 0.21249(15) 0.0176(7) Uani 1 1 d .
C6 C -0.2641(3) -0.03595(18) 0.28067(17) 0.0238(8) Uani 1 1 d .
C7 C -0.3071(3) 0.02696(18) 0.21844(18) 0.0283(8) Uani 1 1 d .
C8 C -0.2655(3) 0.02952(19) 0.14830(18) 0.0308(8) Uani 1 1 d .
C9 C -0.1940(3) -0.03383(18) 0.14000(16) 0.0255(8) Uani 1 1 d .
C10 C -0.2947(3) -0.03492(18) 0.34772(18) 0.0302(9) Uani 1 1 d .
H10 H -0.2646 -0.0772 0.3894 0.036 Uiso 1 1 calc R
C11 C -0.3680(3) 0.0265(2) 0.3541(2) 0.0365(9) Uani 1 1 d .
H11 H -0.3865 0.0274 0.3999 0.044 Uiso 1 1 calc R
C12 C -0.4144(3) 0.0867(2) 0.2935(2) 0.0364(9) Uani 1 1 d .
H12 H -0.4671 0.1284 0.2975 0.044 Uiso 1 1 calc R
C13 C -0.3848(3) 0.08661(18) 0.2271(2) 0.0341(9) Uani 1 1 d .
H13 H -0.4183 0.1284 0.1860 0.041 Uiso 1 1 calc R
C14 C -0.2904(4) 0.0976(2) 0.0881(2) 0.0515(12) Uani 1 1 d .
H14 H -0.3396 0.1409 0.0919 0.062 Uiso 1 1 calc R
C15 C -0.2445(4) 0.1026(2) 0.0232(2) 0.0585(13) Uani 1 1 d .
H15 H -0.2630 0.1492 -0.0169 0.070 Uiso 1 1 calc R
C16 C -0.1728(4) 0.0414(2) 0.01616(19) 0.0519(12) Uani 1 1 d .
H16 H -0.1407 0.0457 -0.0283 0.062 Uiso 1 1 calc R
C17 C -0.1476(3) -0.0265(2) 0.07393(17) 0.0346(9) Uani 1 1 d .
H17 H -0.0981 -0.0691 0.0690 0.042 Uiso 1 1 calc R
C18 C -0.1587(3) -0.20736(17) 0.40299(15) 0.0192(7) Uani 1 1 d .
C19 C -0.2512(3) -0.24425(18) 0.43287(17) 0.0278(8) Uani 1 1 d .
H19 H -0.3107 -0.2481 0.4030 0.033 Uiso 1 1 calc R
C20 C -0.2563(3) -0.27531(19) 0.50639(18) 0.0365(10) Uani 1 1 d .
H20 H -0.3197 -0.3002 0.5266 0.044 Uiso 1 1 calc R
C21 C -0.1706(3) -0.27047(19) 0.55028(18) 0.0375(10) Uani 1 1 d .
H21 H -0.1742 -0.2921 0.6006 0.045 Uiso 1 1 calc R
C22 C -0.0791(3) -0.2337(2) 0.52038(17) 0.0387(10) Uani 1 1 d .
H22 H -0.0197 -0.2298 0.5503 0.046 Uiso 1 1 calc R
C23 C -0.0738(3) -0.20289(19) 0.44762(17) 0.0309(9) Uani 1 1 d .
H23 H -0.0102 -0.1780 0.4278 0.037 Uiso 1 1 calc R
C24 C -0.0653(3) -0.21565(18) 0.15849(16) 0.0215(7) Uani 1 1 d .
C25 C -0.1359(3) -0.21072(19) 0.10075(16) 0.0261(8) Uani 1 1 d .
H25 H -0.2118 -0.1828 0.0939 0.031 Uiso 1 1 calc R
C26 C -0.0962(3) -0.2460(2) 0.05392(18) 0.0372(9) Uani 1 1 d .
H26 H -0.1449 -0.2426 0.0149 0.045 Uiso 1 1 calc R
C27 C 0.0137(3) -0.2861(2) 0.06327(18) 0.0401(10) Uani 1 1 d .
H27 H 0.0409 -0.3099 0.0303 0.048 Uiso 1 1 calc R
C28 C 0.0854(3) -0.2922(2) 0.12064(19) 0.0382(9) Uani 1 1 d .
H28 H 0.1610 -0.3205 0.1273 0.046 Uiso 1 1 calc R
C29 C 0.0454(3) -0.25660(19) 0.16772(17) 0.0286(8) Uani 1 1 d .
H29 H 0.0942 -0.2602 0.2068 0.034 Uiso 1 1 calc R
C30 C 0.4341(3) -0.16841(18) 0.33442(16) 0.0186(7) Uani 1 1 d .
C31 C 0.3717(3) -0.11045(17) 0.36076(15) 0.0175(7) Uani 1 1 d .
C32 C 0.3595(2) -0.03596(17) 0.30397(15) 0.0148(7) Uani 1 1 d .
C33 C 0.3867(2) -0.04761(17) 0.23837(15) 0.0177(7) Uani 1 1 d .
C34 C 0.4182(2) -0.13084(17) 0.25510(15) 0.0158(7) Uani 1 1 d .
C35 C 0.3239(2) 0.04171(17) 0.30475(16) 0.0178(7) Uani 1 1 d .
C36 C 0.3166(3) 0.10510(18) 0.23945(16) 0.0205(7) Uani 1 1 d .
C37 C 0.3457(2) 0.09243(18) 0.17215(16) 0.0204(7) Uani 1 1 d .
C38 C 0.3822(3) 0.01766(17) 0.17163(15) 0.0200(7) Uani 1 1 d .
C39 C 0.3014(3) 0.05486(17) 0.36819(16) 0.0213(7) Uani 1 1 d .
H39 H 0.3064 0.0122 0.4119 0.026 Uiso 1 1 calc R
C40 C 0.2720(3) 0.12908(18) 0.36799(17) 0.0271(8) Uani 1 1 d .
H40 H 0.2571 0.1375 0.4114 0.033 Uiso 1 1 calc R
C41 C 0.2642(3) 0.19102(18) 0.30451(17) 0.0292(8) Uani 1 1 d .
H41 H 0.2450 0.2423 0.3043 0.035 Uiso 1 1 calc R
C42 C 0.2843(3) 0.17903(18) 0.24127(17) 0.0286(8) Uani 1 1 d .
H42 H 0.2757 0.2223 0.1979 0.034 Uiso 1 1 calc R
C43 C 0.3433(3) 0.15463(18) 0.10729(16) 0.0272(8) Uani 1 1 d .
H43 H 0.3194 0.2058 0.1064 0.033 Uiso 1 1 calc R
C44 C 0.3746(3) 0.1440(2) 0.04493(17) 0.0339(9) Uani 1 1 d .
H44 H 0.3718 0.1874 0.0019 0.041 Uiso 1 1 calc R
C45 C 0.4100(3) 0.0703(2) 0.04512(18) 0.0356(9) Uani 1 1 d .
H45 H 0.4320 0.0627 0.0022 0.043 Uiso 1 1 calc R
C46 C 0.4135(3) 0.00782(19) 0.10728(16) 0.0295(8) Uani 1 1 d .
H46 H 0.4374 -0.0429 0.1070 0.035 Uiso 1 1 calc R
C47 C 0.3603(3) -0.13150(16) 0.43936(15) 0.0177(7) Uani 1 1 d .
C48 C 0.4589(3) -0.15039(18) 0.48355(16) 0.0259(8) Uani 1 1 d .
H48 H 0.5318 -0.1461 0.4633 0.031 Uiso 1 1 calc R
C49 C 0.4523(3) -0.17540(19) 0.55695(17) 0.0321(9) Uani 1 1 d .
H49 H 0.5204 -0.1878 0.5867 0.039 Uiso 1 1 calc R
C50 C 0.3474(3) -0.18231(18) 0.58677(16) 0.0293(8) Uani 1 1 d .
H50 H 0.3428 -0.2001 0.6371 0.035 Uiso 1 1 calc R
C51 C 0.2493(3) -0.1633(2) 0.54329(17) 0.0330(9) Uani 1 1 d .
H51 H 0.1765 -0.1671 0.5638 0.040 Uiso 1 1 calc R
C52 C 0.2554(3) -0.13879(19) 0.46994(16) 0.0267(8) Uani 1 1 d .
H52 H 0.1871 -0.1269 0.4405 0.032 Uiso 1 1 calc R
C53 C 0.4619(3) -0.17736(17) 0.21091(15) 0.0181(7) Uani 1 1 d .
C54 C 0.3959(3) -0.19371(19) 0.16358(16) 0.0297(8) Uani 1 1 d .
H54 H 0.3174 -0.1707 0.1539 0.036 Uiso 1 1 calc R
C55 C 0.4428(3) -0.24387(19) 0.12942(17) 0.0364(9) Uani 1 1 d .
H55 H 0.3963 -0.2543 0.0963 0.044 Uiso 1 1 calc R
C56 C 0.5556(3) -0.27804(19) 0.14352(17) 0.0306(9) Uani 1 1 d .
H56 H 0.5869 -0.3126 0.1206 0.037 Uiso 1 1 calc R
C57 C 0.6227(3) -0.26254(19) 0.19029(17) 0.0295(9) Uani 1 1 d .
H57 H 0.7011 -0.2859 0.1997 0.035 Uiso 1 1 calc R
C58 C 0.5767(3) -0.21234(18) 0.22444(16) 0.0254(8) Uani 1 1 d .
H58 H 0.6240 -0.2019 0.2572 0.030 Uiso 1 1 calc R
Rh3 Rh -0.41638(2) 0.454560(14) 0.242619(12) 0.01866(7) Uani 1 1 d .
O3 O -0.48894(18) 0.27480(12) 0.26052(11) 0.0268(5) Uani 1 1 d .
N1 N -0.2697(2) 0.50637(14) 0.24776(13) 0.0216(6) Uani 1 1 d .
N2 N -0.3987(2) 0.39960(15) 0.35515(14) 0.0257(7) Uani 1 1 d .
N3 N -0.5151(2) 0.54721(15) 0.26233(13) 0.0240(6) Uani 1 1 d .
C59 C -0.4663(3) 0.33873(18) 0.22518(15) 0.0192(7) Uani 1 1 d .
C60 C -0.5452(3) 0.41332(17) 0.20045(15) 0.0180(7) Uani 1 1 d .
C61 C -0.4913(3) 0.46673(17) 0.14252(15) 0.0201(7) Uani 1 1 d .
C62 C -0.3719(3) 0.43550(17) 0.14701(15) 0.0184(7) Uani 1 1 d .
C63 C -0.3512(3) 0.36305(16) 0.20652(15) 0.0174(7) Uani 1 1 d .
C64 C -0.5392(3) 0.53928(17) 0.08506(16) 0.0232(8) Uani 1 1 d .
C65 C -0.4603(3) 0.58028(18) 0.03856(16) 0.0270(8) Uani 1 1 d .
C66 C -0.3376(3) 0.55398(17) 0.04946(15) 0.0230(8) Uani 1 1 d .
C67 C -0.2914(3) 0.47954(17) 0.09953(15) 0.0212(7) Uani 1 1 d .
C68 C -0.6577(3) 0.56507(18) 0.07270(17) 0.0302(9) Uani 1 1 d .
H68 H -0.7097 0.5372 0.1042 0.036 Uiso 1 1 calc R
C69 C -0.6995(3) 0.63044(19) 0.01527(18) 0.0369(9) Uani 1 1 d .
H69 H -0.7801 0.6473 0.0071 0.044 Uiso 1 1 calc R
C70 C -0.6241(4) 0.67160(19) -0.03061(17) 0.0390(10) Uani 1 1 d .
H70 H -0.6528 0.7167 -0.0703 0.047 Uiso 1 1 calc R
C71 C -0.5087(3) 0.64727(18) -0.01869(16) 0.0333(9) Uani 1 1 d .
H71 H -0.4584 0.6767 -0.0504 0.040 Uiso 1 1 calc R
C72 C -0.2576(3) 0.59998(19) 0.01098(16) 0.0311(9) Uani 1 1 d .
H72 H -0.2850 0.6508 -0.0212 0.037 Uiso 1 1 calc R
C73 C -0.1423(3) 0.5741(2) 0.01830(17) 0.0357(9) Uani 1 1 d .
H73 H -0.0910 0.6069 -0.0086 0.043 Uiso 1 1 calc R
C74 C -0.0993(3) 0.49992(19) 0.06493(17) 0.0314(9) Uani 1 1 d .
H74 H -0.0190 0.4814 0.0693 0.038 Uiso 1 1 calc R
C75 C -0.1743(3) 0.45373(19) 0.10465(15) 0.0261(8) Uani 1 1 d .
H75 H -0.1451 0.4029 0.1363 0.031 Uiso 1 1 calc R
C76 C -0.6686(3) 0.41536(17) 0.21726(16) 0.0207(8) Uani 1 1 d .
C77 C -0.7103(3) 0.43376(18) 0.27485(17) 0.0282(8) Uani 1 1 d .
H77 H -0.6601 0.4475 0.3037 0.034 Uiso 1 1 calc R
C78 C -0.8245(3) 0.43222(19) 0.29037(19) 0.0357(9) Uani 1 1 d .
H78 H -0.8530 0.4467 0.3288 0.043 Uiso 1 1 calc R
C79 C -0.8971(3) 0.40979(19) 0.2505(2) 0.0404(10) Uani 1 1 d .
H79 H -0.9755 0.4091 0.2617 0.048 Uiso 1 1 calc R
C80 C -0.8577(3) 0.38838(19) 0.1947(2) 0.0404(10) Uani 1 1 d .
H80 H -0.9076 0.3714 0.1683 0.048 Uiso 1 1 calc R
C81 C -0.7436(3) 0.39209(18) 0.17762(18) 0.0308(9) Uani 1 1 d .
H81 H -0.7160 0.3786 0.1384 0.037 Uiso 1 1 calc R
C82 C -0.2452(3) 0.30420(17) 0.23404(15) 0.0179(7) Uani 1 1 d .
C83 C -0.1561(3) 0.31426(18) 0.27325(15) 0.0240(8) Uani 1 1 d .
H83 H -0.1590 0.3615 0.2816 0.029 Uiso 1 1 calc R
C84 C -0.0629(3) 0.25634(19) 0.30033(16) 0.0270(8) Uani 1 1 d .
H84 H -0.0010 0.2648 0.3255 0.032 Uiso 1 1 calc R
C85 C -0.0594(3) 0.18594(18) 0.29101(16) 0.0267(8) Uani 1 1 d .
H85 H 0.0045 0.1461 0.3098 0.032 Uiso 1 1 calc R
C86 C -0.1492(3) 0.17444(18) 0.25428(16) 0.0259(8) Uani 1 1 d .
H86 H -0.1485 0.1259 0.2488 0.031 Uiso 1 1 calc R
C87 C -0.2407(3) 0.23333(17) 0.22524(15) 0.0220(7) Uani 1 1 d .
H87 H -0.3013 0.2252 0.1989 0.026 Uiso 1 1 calc R
C88 C -0.1933(3) 0.53835(18) 0.24006(16) 0.0244(8) Uani 1 1 d .
C89 C -0.0953(3) 0.58011(19) 0.22817(19) 0.0372(9) Uani 1 1 d .
H89A H -0.0918 0.6089 0.1771 0.056 Uiso 1 1 calc R
H89B H -0.0243 0.5432 0.2456 0.056 Uiso 1 1 calc R
H89C H -0.1040 0.6164 0.2538 0.056 Uiso 1 1 calc R
C90 C -0.3826(3) 0.37268(19) 0.41490(18) 0.0280(8) Uani 1 1 d .
C91 C -0.3607(4) 0.3399(2) 0.49222(17) 0.0526(12) Uani 1 1 d .
H91A H -0.3601 0.3819 0.5107 0.079 Uiso 1 1 calc R
H91B H -0.2860 0.3062 0.5038 0.079 Uiso 1 1 calc R
H91C H -0.4214 0.3097 0.5140 0.079 Uiso 1 1 calc R
C92 C -0.5718(3) 0.58967(19) 0.28152(17) 0.0263(8) Uani 1 1 d .
C93 C -0.6463(3) 0.64158(19) 0.30869(19) 0.0399(10) Uani 1 1 d .
H93A H -0.6865 0.6110 0.3492 0.060 Uiso 1 1 calc R
H93B H -0.7027 0.6758 0.2709 0.060 Uiso 1 1 calc R
H93C H -0.5997 0.6728 0.3242 0.060 Uiso 1 1 calc R
N4 N -0.0382(3) -0.26760(19) -0.11046(16) 0.0509(10) Uani 1 1 d .
C94 C -0.0373(3) -0.2039(2) -0.12169(18) 0.0376(9) Uani 1 1 d .
C95 C -0.0370(3) -0.1214(2) -0.13489(19) 0.0436(10) Uani 1 1 d .
H95A H -0.0974 -0.1032 -0.1084 0.065 Uiso 1 1 calc R
H95B H -0.0514 -0.0917 -0.1860 0.065 Uiso 1 1 calc R
H95C H 0.0379 -0.1143 -0.1191 0.065 Uiso 1 1 calc R
N5 N 0.0835(4) -0.4442(2) 0.5991(2) 0.0810(14) Uani 1 1 d .
C96 C 0.0664(4) -0.4225(2) 0.5400(2) 0.0516(11) Uani 1 1 d .
C97 C 0.0425(4) -0.3954(2) 0.4626(2) 0.0594(12) Uani 1 1 d .
H97A H 0.0758 -0.4358 0.4445 0.089 Uiso 1 1 calc R
H97B H 0.0766 -0.3484 0.4395 0.089 Uiso 1 1 calc R
H97C H -0.0409 -0.3840 0.4521 0.089 Uiso 1 1 calc R
N6 N -0.3308(5) -0.4816(2) 0.5293(2) 0.1026(18) Uani 1 1 d .
C98 C -0.3283(4) -0.4485(2) 0.4704(3) 0.0597(13) Uani 1 1 d .
C99 C -0.3253(4) -0.4053(2) 0.3942(2) 0.0535(11) Uani 1 1 d .
H99A H -0.3301 -0.4400 0.3677 0.080 Uiso 1 1 calc R
H99B H -0.2531 -0.3839 0.3846 0.080 Uiso 1 1 calc R
H99C H -0.3904 -0.3630 0.3792 0.080 Uiso 1 1 calc R

loop_
_atom_site_aniso_label
_atom_site_aniso_U_11
_atom_site_aniso_U_22
_atom_site_aniso_U_33
_atom_site_aniso_U_23
_atom_site_aniso_U_13
_atom_site_aniso_U_12
Rh1 0.01699(15) 0.01684(13) 0.01491(13) -0.00512(11) 0.00019(10) -0.00251(11)
Rh2 0.01685(15) 0.01594(13) 0.01388(13) -0.00481(11) 0.00178(10) -0.00301(11)
Cl1 0.0224(5) 0.0258(4) 0.0150(4) -0.0048(3) 0.0011(3) -0.0053(4)
Cl2 0.0204(5) 0.0165(4) 0.0217(4) -0.0056(3) 0.0004(3) -0.0019(3)
Cl3 0.0210(5) 0.0201(4) 0.0213(4) -0.0093(3) 0.0016(3) -0.0030(3)
O1 0.0322(14) 0.0188(12) 0.0247(13) -0.0086(11) 0.0043(10) -0.0050(10)
O2 0.0222(13) 0.0189(12) 0.0205(12) -0.0046(10) -0.0013(10) 0.0024(10)
C1 0.0135(18) 0.0247(18) 0.0226(18) -0.0126(16) -0.0017(14) -0.0030(14)
C2 0.0180(19) 0.0187(16) 0.0179(17) -0.0054(14) 0.0026(14) -0.0046(14)
C3 0.0138(18) 0.0181(16) 0.0205(17) -0.0055(14) -0.0027(13) -0.0020(14)
C4 0.0132(18) 0.0241(17) 0.0188(17) -0.0081(15) -0.0023(13) -0.0051(14)
C5 0.0161(18) 0.0233(17) 0.0136(16) -0.0061(14) -0.0022(13) -0.0049(14)
C6 0.0169(19) 0.0219(17) 0.034(2) -0.0106(16) 0.0019(15) -0.0048(15)
C7 0.019(2) 0.0218(18) 0.041(2) -0.0079(17) -0.0090(16) -0.0045(15)
C8 0.027(2) 0.0269(19) 0.036(2) -0.0077(17) -0.0129(17) -0.0058(16)
C9 0.029(2) 0.0246(18) 0.0200(18) -0.0021(15) -0.0085(15) -0.0104(16)
C10 0.031(2) 0.0205(18) 0.039(2) -0.0108(17) 0.0033(17) -0.0028(16)
C11 0.033(2) 0.031(2) 0.052(3) -0.023(2) 0.0106(19) -0.0052(18)
C12 0.020(2) 0.027(2) 0.069(3) -0.026(2) 0.0080(19) -0.0037(16)
C13 0.021(2) 0.0161(17) 0.059(3) -0.0072(18) -0.0121(18) -0.0007(15)
C14 0.067(3) 0.030(2) 0.041(3) 0.001(2) -0.021(2) 0.008(2)
C15 0.089(4) 0.036(2) 0.028(2) 0.012(2) -0.021(2) 0.000(2)
C16 0.068(3) 0.056(3) 0.022(2) 0.002(2) -0.002(2) -0.019(3)
C17 0.044(2) 0.036(2) 0.023(2) -0.0071(18) -0.0010(17) -0.0117(19)
C18 0.023(2) 0.0151(16) 0.0192(17) -0.0069(14) 0.0030(14) -0.0012(14)
C19 0.026(2) 0.0278(19) 0.029(2) -0.0087(17) 0.0027(16) -0.0055(16)
C20 0.047(3) 0.028(2) 0.036(2) -0.0098(18) 0.0243(19) -0.0118(18)
C21 0.064(3) 0.030(2) 0.0166(19) -0.0079(17) 0.0076(19) -0.002(2)
C22 0.052(3) 0.050(2) 0.0177(19) -0.0144(19) -0.0032(17) -0.015(2)
C23 0.036(2) 0.034(2) 0.026(2) -0.0117(17) 0.0058(16) -0.0119(17)
C24 0.021(2) 0.0251(18) 0.0206(18) -0.0098(15) 0.0031(14) -0.0070(15)
C25 0.022(2) 0.035(2) 0.0230(18) -0.0125(17) 0.0019(15) -0.0047(16)
C26 0.033(2) 0.059(3) 0.029(2) -0.025(2) 0.0013(17) -0.014(2)
C27 0.036(2) 0.064(3) 0.038(2) -0.038(2) 0.0073(18) -0.010(2)
C28 0.025(2) 0.053(2) 0.048(2) -0.033(2) 0.0050(18) -0.0025(18)
C29 0.030(2) 0.038(2) 0.0256(19) -0.0202(17) -0.0016(16) -0.0056(17)
C30 0.0148(18) 0.0234(17) 0.0189(17) -0.0080(15) 0.0014(14) -0.0054(14)
C31 0.0157(18) 0.0186(16) 0.0207(17) -0.0094(14) 0.0013(13) -0.0048(14)
C32 0.0077(17) 0.0214(16) 0.0156(16) -0.0060(14) 0.0018(13) -0.0046(13)
C33 0.0116(17) 0.0229(17) 0.0151(16) -0.0025(14) 0.0019(13) -0.0023(14)
C34 0.0116(17) 0.0197(16) 0.0129(16) -0.0029(14) 0.0008(13) -0.0001(13)
C35 0.0122(18) 0.0205(16) 0.0213(17) -0.0077(15) 0.0011(13) -0.0040(14)
C36 0.0161(19) 0.0231(17) 0.0223(18) -0.0075(15) 0.0007(14) -0.0042(14)
C37 0.0108(17) 0.0231(17) 0.0241(18) -0.0027(15) 0.0006(14) -0.0072(14)
C38 0.0143(18) 0.0235(17) 0.0181(17) -0.0015(15) 0.0037(13) -0.0056(14)
C39 0.023(2) 0.0201(17) 0.0209(18) -0.0068(15) 0.0029(14) -0.0047(14)
C40 0.028(2) 0.0274(19) 0.029(2) -0.0139(17) 0.0080(16) -0.0029(16)
C41 0.033(2) 0.0180(17) 0.037(2) -0.0100(17) 0.0011(17) -0.0028(16)
C42 0.035(2) 0.0203(18) 0.025(2) -0.0022(16) 0.0012(16) -0.0035(16)
C43 0.030(2) 0.0193(17) 0.0258(19) -0.0001(15) -0.0004(15) -0.0038(15)
C44 0.036(2) 0.030(2) 0.0213(19) 0.0063(17) 0.0022(16) -0.0021(17)
C45 0.045(3) 0.037(2) 0.0203(19) -0.0045(18) 0.0117(17) -0.0041(19)
C46 0.036(2) 0.0269(19) 0.0206(19) -0.0050(16) 0.0072(16) 0.0012(17)
C47 0.027(2) 0.0113(15) 0.0142(16) -0.0044(13) 0.0014(14) -0.0011(14)
C48 0.020(2) 0.036(2) 0.0217(19) -0.0128(16) 0.0005(15) -0.0003(16)
C49 0.036(2) 0.037(2) 0.0234(19) -0.0139(17) -0.0081(16) -0.0009(18)
C50 0.045(3) 0.0280(19) 0.0123(17) -0.0057(15) 0.0004(16) -0.0025(17)
C51 0.034(2) 0.044(2) 0.0227(19) -0.0113(18) 0.0099(17) -0.0128(18)
C52 0.024(2) 0.036(2) 0.0182(18) -0.0057(16) 0.0004(15) -0.0081(16)
C53 0.024(2) 0.0160(16) 0.0122(16) -0.0033(14) 0.0028(14) -0.0012(14)
C54 0.026(2) 0.035(2) 0.0274(19) -0.0137(17) -0.0012(16) 0.0047(17)
C55 0.051(3) 0.037(2) 0.026(2) -0.0194(18) -0.0057(18) -0.0003(19)
C56 0.041(2) 0.0261(19) 0.0233(19) -0.0090(16) 0.0134(17) 0.0005(17)
C57 0.026(2) 0.0270(19) 0.033(2) -0.0090(17) 0.0102(17) -0.0022(16)
C58 0.022(2) 0.0279(18) 0.0275(19) -0.0126(16) 0.0062(15) -0.0014(16)
Rh3 0.02331(16) 0.01669(13) 0.01532(14) -0.00484(11) 0.00093(11) -0.00321(11)
O3 0.0251(14) 0.0183(12) 0.0317(13) -0.0016(11) 0.0005(10) -0.0055(10)
N1 0.0260(17) 0.0210(15) 0.0207(15) -0.0102(13) 0.0003(13) -0.0055(13)
N2 0.0334(18) 0.0261(15) 0.0191(16) -0.0087(14) 0.0006(13) -0.0074(13)
N3 0.0306(18) 0.0220(15) 0.0200(15) -0.0080(13) 0.0039(12) -0.0049(13)
C59 0.0208(19) 0.0226(18) 0.0131(17) -0.0048(15) -0.0010(14) -0.0034(15)
C60 0.0197(19) 0.0186(16) 0.0178(17) -0.0090(14) -0.0039(14) -0.0028(14)
C61 0.032(2) 0.0143(15) 0.0162(17) -0.0081(14) -0.0002(14) -0.0022(15)
C62 0.027(2) 0.0185(16) 0.0122(16) -0.0091(14) 0.0008(14) -0.0027(15)
C63 0.0231(19) 0.0131(15) 0.0170(17) -0.0067(14) 0.0006(14) -0.0028(14)
C64 0.039(2) 0.0153(16) 0.0172(17) -0.0094(14) -0.0020(15) 0.0010(15)
C65 0.047(2) 0.0179(17) 0.0158(18) -0.0080(15) 0.0009(16) -0.0005(16)
C66 0.039(2) 0.0173(16) 0.0134(17) -0.0059(14) 0.0050(15) -0.0058(16)
C67 0.032(2) 0.0225(17) 0.0123(16) -0.0098(14) 0.0011(14) -0.0056(16)
C68 0.033(2) 0.0280(19) 0.0252(19) -0.0090(16) -0.0013(16) 0.0067(17)
C69 0.045(3) 0.028(2) 0.033(2) -0.0120(18) -0.0087(18) 0.0130(18)
C70 0.066(3) 0.0222(19) 0.0183(19) -0.0015(16) -0.0094(19) 0.012(2)
C71 0.052(3) 0.0218(18) 0.0179(19) -0.0009(16) 0.0028(17) 0.0037(18)
C72 0.050(3) 0.0185(17) 0.0185(19) -0.0004(15) 0.0078(17) -0.0021(17)
C73 0.049(3) 0.034(2) 0.024(2) -0.0075(17) 0.0152(18) -0.016(2)
C74 0.038(2) 0.031(2) 0.025(2) -0.0094(17) 0.0092(17) -0.0060(18)
C75 0.036(2) 0.0259(18) 0.0143(17) -0.0048(15) 0.0033(15) -0.0035(17)
C76 0.0145(19) 0.0173(16) 0.0237(18) 0.0002(15) -0.0015(14) -0.0007(14)
C77 0.031(2) 0.0217(18) 0.032(2) -0.0081(16) 0.0043(16) -0.0086(16)
C78 0.031(2) 0.0240(19) 0.049(2) -0.0096(19) 0.0111(19) -0.0033(17)
C79 0.024(2) 0.0183(18) 0.069(3) -0.004(2) 0.004(2) -0.0021(17)
C80 0.030(2) 0.0206(19) 0.062(3) -0.005(2) -0.018(2) -0.0008(17)
C81 0.034(2) 0.0220(18) 0.033(2) -0.0068(17) -0.0084(17) -0.0033(17)
C82 0.0212(19) 0.0172(16) 0.0107(16) 0.0009(13) 0.0033(13) -0.0034(14)
C83 0.030(2) 0.0213(17) 0.0200(18) -0.0052(15) 0.0038(15) -0.0062(16)
C84 0.023(2) 0.034(2) 0.0204(18) -0.0039(16) -0.0012(15) -0.0077(17)
C85 0.021(2) 0.0251(19) 0.0231(19) 0.0024(16) 0.0022(15) 0.0015(15)
C86 0.028(2) 0.0192(17) 0.029(2) -0.0080(16) 0.0053(16) -0.0001(15)
C87 0.022(2) 0.0248(18) 0.0197(18) -0.0088(15) 0.0005(14) -0.0034(15)
C88 0.033(2) 0.0181(17) 0.0223(18) -0.0096(15) -0.0003(16) 0.0026(16)
C89 0.031(2) 0.030(2) 0.060(3) -0.026(2) 0.0056(19) -0.0096(17)
C90 0.037(2) 0.0227(18) 0.027(2) -0.0107(17) 0.0068(17) -0.0081(16)
C91 0.107(4) 0.031(2) 0.016(2) -0.0026(18) -0.003(2) -0.016(2)
C92 0.028(2) 0.0244(18) 0.0255(19) -0.0067(17) 0.0003(16) -0.0063(16)
C93 0.043(3) 0.032(2) 0.050(2) -0.022(2) 0.015(2) -0.0026(18)
N4 0.084(3) 0.042(2) 0.0287(19) -0.0112(17) 0.0126(18) -0.019(2)
C94 0.049(3) 0.043(2) 0.022(2) -0.0111(19) 0.0072(18) -0.011(2)
C95 0.053(3) 0.033(2) 0.043(2) -0.009(2) 0.009(2) -0.011(2)
N5 0.087(3) 0.085(3) 0.046(2) -0.001(2) -0.014(2) 0.009(3)
C96 0.048(3) 0.042(2) 0.052(3) -0.003(2) -0.006(2) -0.001(2)
C97 0.077(3) 0.045(3) 0.047(3) -0.005(2) -0.009(2) -0.007(2)
N6 0.173(5) 0.051(3) 0.068(3) -0.003(3) 0.021(3) -0.016(3)
C98 0.068(3) 0.034(3) 0.079(4) -0.024(3) 0.006(3) -0.004(2)
C99 0.063(3) 0.040(2) 0.057(3) -0.017(2) -0.004(2) -0.005(2)

loop_
_atom_type_symbol
_atom_type_description
_atom_type_scat_dispersion_real
_atom_type_scat_dispersion_imag
_atom_type_scat_source
C C 0.0033 0.0016 'International Tables Vol C Tables 4.2.6.8 and 6.1.1.4'
H H 0.0000 0.0000 'International Tables Vol C Tables 4.2.6.8 and 6.1.1.4'
N N 0.0061 0.0033 'International Tables Vol C Tables 4.2.6.8 and 6.1.1.4'
O O 0.0106 0.0060 'International Tables Vol C Tables 4.2.6.8 and 6.1.1.4'
Cl Cl 0.1484 0.1585 'International Tables Vol C Tables 4.2.6.8 and 6.1.1.4'
Rh Rh -1.1178 0.9187 'International Tables Vol C Tables 4.2.6.8 and 6.1.1.4'

loop_
_geom_angle_atom_site_label_1
_geom_angle_atom_site_label_2
_geom_angle_atom_site_label_3
_geom_angle
C5 Rh1 C4 40.32(11)
C5 Rh1 C2 66.94(11)
C4 Rh1 C2 67.19(11)
C5 Rh1 C3 66.60(11)
C4 Rh1 C3 39.65(11)
C2 Rh1 C3 39.61(11)
C5 Rh1 C1 37.93(10)
C4 Rh1 C1 63.24(11)
C2 Rh1 C1 37.44(10)
C3 Rh1 C1 62.18(11)
C5 Rh1 Cl1 99.94(8)
C4 Rh1 Cl1 101.30(8)
C2 Rh1 Cl1 166.61(8)
C3 Rh1 Cl1 134.07(8)
C1 Rh1 Cl1 132.07(7)
C5 Rh1 Cl3 166.41(8)
C4 Rh1 Cl3 126.09(9)
C2 Rh1 Cl3 110.47(8)
C3 Rh1 Cl3 102.55(8)
C1 Rh1 Cl3 145.33(7)
Cl1 Rh1 Cl3 81.62(3)
C5 Rh1 Cl2 110.66(8)
C4 Rh1 Cl2 150.92(9)
C2 Rh1 Cl2 103.37(8)
C3 Rh1 Cl2 142.46(8)
C1 Rh1 Cl2 92.15(8)
Cl1 Rh1 Cl2 83.37(3)
Cl3 Rh1 Cl2 82.92(3)
C32 Rh2 C31 40.02(10)
C32 Rh2 C33 39.87(10)
C31 Rh2 C33 67.30(11)
C32 Rh2 C34 66.88(11)
C31 Rh2 C34 66.80(11)
C33 Rh2 C34 40.23(11)
C32 Rh2 C30 62.81(11)
C31 Rh2 C30 37.39(10)
C33 Rh2 C30 63.48(11)
C34 Rh2 C30 38.00(10)
C32 Rh2 Cl1 130.24(8)
C31 Rh2 Cl1 168.68(8)
C33 Rh2 Cl1 101.40(8)
C34 Rh2 Cl1 105.32(8)
C30 Rh2 Cl1 139.15(7)
C32 Rh2 Cl2 145.94(8)
C31 Rh2 Cl2 106.32(8)
C33 Rh2 Cl2 150.34(8)
C34 Rh2 Cl2 110.13(8)
C30 Rh2 Cl2 93.40(7)
Cl1 Rh2 Cl2 83.79(3)
C32 Rh2 Cl3 99.38(8)
C31 Rh2 Cl3 104.96(8)
C33 Rh2 Cl3 126.80(8)
C34 Rh2 Cl3 165.95(8)
C30 Rh2 Cl3 139.26(7)
Cl1 Rh2 Cl3 80.99(3)
Cl2 Rh2 Cl3 82.78(3)
Rh1 Cl1 Rh2 81.30(2)
Rh2 Cl2 Rh1 80.72(2)
Rh1 Cl3 Rh2 80.12(2)
O1 C1 C2 128.2(3)
O1 C1 C5 127.4(3)
C2 C1 C5 103.8(2)
O1 C1 Rh1 135.8(2)
C2 C1 Rh1 61.20(15)
C5 C1 Rh1 60.27(15)
C3 C2 C1 107.5(2)
C3 C2 C18 129.9(3)
C1 C2 C18 120.5(3)
C3 C2 Rh1 71.05(16)
C1 C2 Rh1 81.36(17)
C18 C2 Rh1 126.9(2)
C4 C3 C2 108.1(3)
C4 C3 C6 121.7(3)
C2 C3 C6 130.1(3)
C4 C3 Rh1 68.59(16)
C2 C3 Rh1 69.34(16)
C6 C3 Rh1 130.7(2)
C3 C4 C5 107.5(3)
C3 C4 C9 119.4(3)
C5 C4 C9 133.1(3)
C3 C4 Rh1 71.76(17)
C5 C4 Rh1 69.75(17)
C9 C4 Rh1 123.0(2)
C4 C5 C1 107.7(3)
C4 C5 C24 129.9(3)
C1 C5 C24 120.8(3)
C4 C5 Rh1 69.92(17)
C1 C5 Rh1 81.81(17)
C24 C5 Rh1 126.1(2)
C10 C6 C7 120.1(3)
C10 C6 C3 121.9(3)
C7 C6 C3 117.8(3)
C13 C7 C6 117.2(3)
C13 C7 C8 122.7(3)
C6 C7 C8 120.0(3)
C14 C8 C9 117.6(3)
C14 C8 C7 120.5(3)
C9 C8 C7 121.7(3)
C17 C9 C8 119.9(3)
C17 C9 C4 121.9(3)
C8 C9 C4 118.0(3)
C11 C10 C6 120.8(3)
C11 C10 H10 119.6
C6 C10 H10 119.6
C10 C11 C12 119.5(3)
C10 C11 H11 120.3
C12 C11 H11 120.3
C13 C12 C11 120.3(3)
C13 C12 H12 119.8
C11 C12 H12 119.8
C12 C13 C7 121.9(3)
C12 C13 H13 119.0
C7 C13 H13 119.0
C15 C14 C8 121.0(4)
C15 C14 H14 119.5
C8 C14 H14 119.5
C16 C15 C14 120.9(4)
C16 C15 H15 119.6
C14 C15 H15 119.6
C15 C16 C17 119.6(4)
C15 C16 H16 120.2
C17 C16 H16 120.2
C16 C17 C9 120.9(3)
C16 C17 H17 119.5
C9 C17 H17 119.5
C23 C18 C19 118.7(3)
C23 C18 C2 122.0(3)
C19 C18 C2 119.2(3)
C20 C19 C18 119.8(3)
C20 C19 H19 120.1
C18 C19 H19 120.1
C21 C20 C19 120.7(3)
C21 C20 H20 119.6
C19 C20 H20 119.6
C20 C21 C22 119.2(3)
C20 C21 H21 120.4
C22 C21 H21 120.4
C23 C22 C21 120.2(3)
C23 C22 H22 119.9
C21 C22 H22 119.9
C22 C23 C18 121.2(3)
C22 C23 H23 119.4
C18 C23 H23 119.4
C29 C24 C25 119.1(3)
C29 C24 C5 119.5(3)
C25 C24 C5 121.3(3)
C26 C25 C24 120.3(3)
C26 C25 H25 119.8
C24 C25 H25 119.8
C25 C26 C27 120.2(3)
C25 C26 H26 119.9
C27 C26 H26 119.9
C26 C27 C28 120.5(3)
C26 C27 H27 119.8
C28 C27 H27 119.8
C29 C28 C27 119.3(3)
C29 C28 H28 120.4
C27 C28 H28 120.4
C28 C29 C24 120.6(3)
C28 C29 H29 119.7
C24 C29 H29 119.7
O2 C30 C31 128.9(3)
O2 C30 C34 126.6(3)
C31 C30 C34 103.8(2)
O2 C30 Rh2 134.6(2)
C31 C30 Rh2 60.57(16)
C34 C30 Rh2 61.33(15)
C32 C31 C30 108.2(2)
C32 C31 C47 130.9(3)
C30 C31 C47 118.7(3)
C32 C31 Rh2 69.79(16)
C30 C31 Rh2 82.04(18)
C47 C31 Rh2 128.3(2)
C33 C32 C31 108.7(3)
C33 C32 C35 120.6(3)
C31 C32 C35 130.7(3)
C33 C32 Rh2 70.36(17)
C31 C32 Rh2 70.18(16)
C35 C32 Rh2 124.0(2)
C32 C33 C38 121.0(3)
C32 C33 C34 107.4(3)
C38 C33 C34 131.6(3)
C32 C33 Rh2 69.78(16)
C38 C33 Rh2 125.7(2)
C34 C33 Rh2 70.65(16)
C33 C34 C53 132.3(3)
C33 C34 C30 107.6(3)
C53 C34 C30 118.1(2)
C33 C34 Rh2 69.12(16)
C53 C34 Rh2 129.1(2)
C30 C34 Rh2 80.67(16)
C39 C35 C36 119.9(3)
C39 C35 C32 121.7(3)
C36 C35 C32 118.4(3)
C42 C36 C35 117.7(3)
C42 C36 C37 121.7(3)
C35 C36 C37 120.6(3)
C43 C37 C38 117.4(3)
C43 C37 C36 121.5(3)
C38 C37 C36 121.0(3)
C37 C38 C46 119.7(3)
C37 C38 C33 118.4(3)
C46 C38 C33 122.0(3)
C40 C39 C35 120.7(3)
C40 C39 H39 119.6
C35 C39 H39 119.6
C39 C40 C41 119.6(3)
C39 C40 H40 120.2
C41 C40 H40 120.2
C40 C41 C42 120.4(3)
C40 C41 H41 119.8
C42 C41 H41 119.8
C41 C42 C36 121.6(3)
C41 C42 H42 119.2
C36 C42 H42 119.2
C44 C43 C37 122.2(3)
C44 C43 H43 118.9
C37 C43 H43 118.9
C43 C44 C45 119.8(3)
C43 C44 H44 120.1
C45 C44 H44 120.1
C46 C45 C44 119.9(3)
C46 C45 H45 120.1
C44 C45 H45 120.1
C45 C46 C38 121.0(3)
C45 C46 H46 119.5
C38 C46 H46 119.5
C52 C47 C48 118.7(3)
C52 C47 C31 122.0(3)
C48 C47 C31 119.1(3)
C49 C48 C47 120.8(3)
C49 C48 H48 119.6
C47 C48 H48 119.6
C50 C49 C48 120.0(3)
C50 C49 H49 120.0
C48 C49 H49 120.0
C49 C50 C51 119.5(3)
C49 C50 H50 120.2
C51 C50 H50 120.2
C50 C51 C52 120.6(3)
C50 C51 H51 119.7
C52 C51 H51 119.7
C47 C52 C51 120.3(3)
C47 C52 H52 119.8
C51 C52 H52 119.8
C54 C53 C58 118.4(3)
C54 C53 C34 125.1(3)
C58 C53 C34 116.3(3)
C53 C54 C55 120.7(3)
C53 C54 H54 119.6
C55 C54 H54 119.6
C56 C55 C54 120.2(3)
C56 C55 H55 119.9
C54 C55 H55 119.9
C57 C56 C55 120.0(3)
C57 C56 H56 120.0
C55 C56 H56 120.0
C56 C57 C58 120.2(3)
C56 C57 H57 119.9
C58 C57 H57 119.9
C53 C58 C57 120.5(3)
C53 C58 H58 119.7
C57 C58 H58 119.7
N3 Rh3 C60 100.24(11)
N3 Rh3 N1 87.67(10)
C60 Rh3 N1 159.87(10)
N3 Rh3 C61 100.76(11)
C60 Rh3 C61 40.26(11)
N1 Rh3 C61 120.28(10)
N3 Rh3 N2 85.71(10)
C60 Rh3 N2 110.38(11)
N1 Rh3 N2 88.51(10)
C61 Rh3 N2 150.48(11)
N3 Rh3 C62 132.51(10)
C60 Rh3 C62 66.74(12)
N1 Rh3 C62 94.25(11)
C61 Rh3 C62 39.40(11)
N2 Rh3 C62 141.73(11)
N3 Rh3 C63 166.24(11)
C60 Rh3 C63 66.72(12)
N1 Rh3 C63 103.31(11)
C61 Rh3 C63 66.64(11)
N2 Rh3 C63 102.63(10)
C62 Rh3 C63 39.68(10)
N3 Rh3 C59 132.70(10)
C60 Rh3 C59 36.79(10)
N1 Rh3 C59 139.62(10)
C61 Rh3 C59 61.39(10)
N2 Rh3 C59 93.01(10)
C62 Rh3 C59 61.23(10)
C63 Rh3 C59 37.17(10)
C88 N1 Rh3 170.0(3)
C90 N2 Rh3 175.2(3)
C92 N3 Rh3 170.5(2)
O3 C59 C60 127.7(3)
O3 C59 C63 128.9(3)
C60 C59 C63 102.8(2)
O3 C59 Rh3 139.4(2)
C60 C59 Rh3 58.27(16)
C63 C59 Rh3 59.26(15)
C61 C60 C59 107.0(3)
C61 C60 C76 129.4(3)
C59 C60 C76 119.8(3)
C61 C60 Rh3 70.62(17)
C59 C60 Rh3 84.94(18)
C76 C60 Rh3 128.3(2)
C62 C61 C60 107.4(3)
C62 C61 C64 121.1(3)
C60 C61 C64 131.5(3)
C62 C61 Rh3 70.42(17)
C60 C61 Rh3 69.12(16)
C64 C61 Rh3 127.1(2)
C61 C62 C63 108.6(2)
C61 C62 C67 120.7(3)
C63 C62 C67 130.4(3)
C61 C62 Rh3 70.18(16)
C63 C62 Rh3 70.30(15)
C67 C62 Rh3 121.0(2)
C62 C63 C59 106.3(2)
C62 C63 C82 131.9(3)
C59 C63 C82 118.9(2)
C62 C63 Rh3 70.02(16)
C59 C63 Rh3 83.57(17)
C82 C63 Rh3 127.7(2)
C68 C64 C65 120.4(3)
C68 C64 C61 122.3(3)
C65 C64 C61 117.1(3)
C71 C65 C64 116.2(3)
C71 C65 C66 122.4(3)
C64 C65 C66 121.5(3)
C72 C66 C67 116.5(3)
C72 C66 C65 122.0(3)
C67 C66 C65 121.5(3)
C75 C67 C66 120.1(3)
C75 C67 C62 122.8(3)
C66 C67 C62 117.1(3)
C69 C68 C64 120.6(3)
C69 C68 H68 119.7
C64 C68 H68 119.7
C68 C69 C70 120.0(3)
C68 C69 H69 120.0
C70 C69 H69 120.0
C71 C70 C69 119.8(3)
C71 C70 H70 120.1
C69 C70 H70 120.1
C70 C71 C65 123.0(3)
C70 C71 H71 118.5
C65 C71 H71 118.5
C73 C72 C66 122.3(3)
C73 C72 H72 118.8
C66 C72 H72 118.8
C72 C73 C74 120.3(3)
C72 C73 H73 119.8
C74 C73 H73 119.8
C75 C74 C73 119.2(3)
C75 C74 H74 120.4
C73 C74 H74 120.4
C74 C75 C67 121.5(3)
C74 C75 H75 119.3
C67 C75 H75 119.3
C77 C76 C81 118.5(3)
C77 C76 C60 121.9(3)
C81 C76 C60 119.4(3)
C78 C77 C76 120.3(3)
C78 C77 H77 119.8
C76 C77 H77 119.8
C79 C78 C77 120.4(4)
C79 C78 H78 119.8
C77 C78 H78 119.8
C78 C79 C80 120.9(4)
C78 C79 H79 119.6
C80 C79 H79 119.6
C79 C80 C81 118.8(4)
C79 C80 H80 120.6
C81 C80 H80 120.6
C80 C81 C76 121.0(3)
C80 C81 H81 119.5
C76 C81 H81 119.5
C83 C82 C87 118.3(3)
C83 C82 C63 123.2(3)
C87 C82 C63 118.2(3)
C84 C83 C82 120.7(3)
C84 C83 H83 119.7
C82 C83 H83 119.7
C83 C84 C85 120.4(3)
C83 C84 H84 119.8
C85 C84 H84 119.8
C86 C85 C84 119.3(3)
C86 C85 H85 120.3
C84 C85 H85 120.3
C85 C86 C87 120.2(3)
C85 C86 H86 119.9
C87 C86 H86 119.9
C86 C87 C82 121.0(3)
C86 C87 H87 119.5
C82 C87 H87 119.5
N1 C88 C89 178.5(3)
C88 C89 H89A 109.5
C88 C89 H89B 109.5
H89A C89 H89B 109.5
C88 C89 H89C 109.5
H89A C89 H89C 109.5
H89B C89 H89C 109.5
N2 C90 C91 178.3(4)
C90 C91 H91A 109.5
C90 C91 H91B 109.5
H91A C91 H91B 109.5
C90 C91 H91C 109.5
H91A C91 H91C 109.5
H91B C91 H91C 109.5
N3 C92 C93 177.6(3)
C92 C93 H93A 109.5
C92 C93 H93B 109.5
H93A C93 H93B 109.5
C92 C93 H93C 109.5
H93A C93 H93C 109.5
H93B C93 H93C 109.5
N4 C94 C95 178.9(4)
C94 C95 H95A 109.5
C94 C95 H95B 109.5
H95A C95 H95B 109.5
C94 C95 H95C 109.5
H95A C95 H95C 109.5
H95B C95 H95C 109.5
N5 C96 C97 178.7(5)
C96 C97 H97A 109.5
C96 C97 H97B 109.5
H97A C97 H97B 109.5
C96 C97 H97C 109.5
H97A C97 H97C 109.5
H97B C97 H97C 109.5
N6 C98 C99 179.7(5)
C98 C99 H99A 109.5
C98 C99 H99B 109.5
H99A C99 H99B 109.5
C98 C99 H99C 109.5
H99A C99 H99C 109.5
H99B C99 H99C 109.5

loop_
_geom_bond_atom_site_label_1
_geom_bond_atom_site_label_2
_geom_bond_distance
Rh1 C5 2.094(3)
Rh1 C4 2.096(3)
Rh1 C2 2.116(3)
Rh1 C3 2.139(3)
Rh1 C1 2.387(3)
Rh1 Cl1 2.4562(8)
Rh1 Cl3 2.4723(8)
Rh1 Cl2 2.4830(8)
Rh2 C32 2.104(3)
Rh2 C31 2.109(3)
Rh2 C33 2.112(3)
Rh2 C34 2.132(3)
Rh2 C30 2.398(3)
Rh2 Cl1 2.4583(8)
Rh2 Cl2 2.4604(8)
Rh2 Cl3 2.5017(8)
O1 C1 1.231(3)
O2 C30 1.230(3)
C1 C2 1.468(4)
C1 C5 1.482(4)
C2 C3 1.442(4)
C2 C18 1.485(4)
C3 C4 1.437(4)
C3 C6 1.463(4)
C4 C5 1.444(4)
C4 C9 1.467(4)
C5 C24 1.490(4)
C6 C10 1.399(4)
C6 C7 1.411(4)
C7 C13 1.396(4)
C7 C8 1.477(5)
C8 C14 1.404(4)
C8 C9 1.408(4)
C9 C17 1.403(4)
C10 C11 1.375(4)
C10 H10 0.9500
C11 C12 1.379(5)
C11 H11 0.9500
C12 C13 1.378(5)
C12 H12 0.9500
C13 H13 0.9500
C14 C15 1.388(5)
C14 H14 0.9500
C15 C16 1.368(5)
C15 H15 0.9500
C16 C17 1.377(5)
C16 H16 0.9500
C17 H17 0.9500
C18 C23 1.374(4)
C18 C19 1.394(4)
C19 C20 1.387(4)
C19 H19 0.9500
C20 C21 1.374(5)
C20 H20 0.9500
C21 C22 1.382(5)
C21 H21 0.9500
C22 C23 1.373(4)
C22 H22 0.9500
C23 H23 0.9500
C24 C29 1.389(4)
C24 C25 1.396(4)
C25 C26 1.372(4)
C25 H25 0.9500
C26 C27 1.375(5)
C26 H26 0.9500
C27 C28 1.392(5)
C27 H27 0.9500
C28 C29 1.381(4)
C28 H28 0.9500
C29 H29 0.9500
C30 C31 1.471(4)
C30 C34 1.496(4)
C31 C32 1.442(4)
C31 C47 1.496(4)
C32 C33 1.437(4)
C32 C35 1.456(4)
C33 C38 1.453(4)
C33 C34 1.460(4)
C34 C53 1.490(4)
C35 C39 1.398(4)
C35 C36 1.415(4)
C36 C42 1.391(4)
C36 C37 1.483(4)
C37 C43 1.403(4)
C37 C38 1.404(4)
C38 C46 1.409(4)
C39 C40 1.378(4)
C39 H39 0.9500
C40 C41 1.378(4)
C40 H40 0.9500
C41 C42 1.379(4)
C41 H41 0.9500
C42 H42 0.9500
C43 C44 1.377(4)
C43 H43 0.9500
C44 C45 1.379(5)
C44 H44 0.9500
C45 C46 1.370(4)
C45 H45 0.9500
C46 H46 0.9500
C47 C52 1.381(4)
C47 C48 1.386(4)
C48 C49 1.386(4)
C48 H48 0.9500
C49 C50 1.373(4)
C49 H49 0.9500
C50 C51 1.375(4)
C50 H50 0.9500
C51 C52 1.385(4)
C51 H51 0.9500
C52 H52 0.9500
C53 C54 1.370(4)
C53 C58 1.395(4)
C54 C55 1.398(4)
C54 H54 0.9500
C55 C56 1.370(5)
C55 H55 0.9500
C56 C57 1.361(5)
C56 H56 0.9500
C57 C58 1.395(4)
C57 H57 0.9500
C58 H58 0.9500
Rh3 N3 2.097(3)
Rh3 C60 2.100(3)
Rh3 N1 2.117(3)
Rh3 C61 2.121(3)
Rh3 N2 2.123(3)
Rh3 C62 2.124(3)
Rh3 C63 2.128(3)
Rh3 C59 2.460(3)
O3 C59 1.222(3)
N1 C88 1.130(4)
N2 C90 1.129(4)
N3 C92 1.133(4)
C59 C60 1.479(4)
C59 C63 1.496(4)
C60 C61 1.453(4)
C60 C76 1.488(4)
C61 C62 1.431(4)
C61 C64 1.470(4)
C62 C63 1.443(4)
C62 C67 1.467(4)
C63 C82 1.499(4)
C64 C68 1.400(4)
C64 C65 1.420(4)
C65 C71 1.411(4)
C65 C66 1.447(4)
C66 C72 1.408(4)
C66 C67 1.427(4)
C67 C75 1.383(4)
C68 C69 1.377(4)
C68 H68 0.9500
C69 C70 1.386(5)
C69 H69 0.9500
C70 C71 1.361(5)
C70 H70 0.9500
C71 H71 0.9500
C72 C73 1.362(5)
C72 H72 0.9500
C73 C74 1.391(4)
C73 H73 0.9500
C74 C75 1.375(4)
C74 H74 0.9500
C75 H75 0.9500
C76 C77 1.388(4)
C76 C81 1.399(4)
C77 C78 1.380(4)
C77 H77 0.9500
C78 C79 1.375(5)
C78 H78 0.9500
C79 C80 1.375(5)
C79 H79 0.9500
C80 C81 1.391(5)
C80 H80 0.9500
C81 H81 0.9500
C82 C83 1.385(4)
C82 C87 1.389(4)
C83 C84 1.382(4)
C83 H83 0.9500
C84 C85 1.387(4)
C84 H84 0.9500
C85 C86 1.374(4)
C85 H85 0.9500
C86 C87 1.384(4)
C86 H86 0.9500
C87 H87 0.9500
C88 C89 1.457(4)
C89 H89A 0.9800
C89 H89B 0.9800
C89 H89C 0.9800
C90 C91 1.462(4)
C91 H91A 0.9800
C91 H91B 0.9800
C91 H91C 0.9800
C92 C93 1.460(4)
C93 H93A 0.9800
C93 H93B 0.9800
C93 H93C 0.9800
N4 C94 1.132(4)
C94 C95 1.467(5)
C95 H95A 0.9800
C95 H95B 0.9800
C95 H95C 0.9800
N5 C96 1.118(5)
C96 C97 1.469(5)
C97 H97A 0.9800
C97 H97B 0.9800
C97 H97C 0.9800
N6 C98 1.127(5)
C98 C99 1.459(5)
C99 H99A 0.9800
C99 H99B 0.9800
C99 H99C 0.9800

loop_
_geom_torsion_atom_site_label_1
_geom_torsion_atom_site_label_2
_geom_torsion_atom_site_label_3
_geom_torsion_atom_site_label_4
_geom_torsion
C5 Rh1 Cl1 Rh2 -150.02(8)
C4 Rh1 Cl1 Rh2 168.95(9)
C2 Rh1 Cl1 Rh2 -161.2(4)
C3 Rh1 Cl1 Rh2 143.03(11)
C1 Rh1 Cl1 Rh2 -127.03(10)
Cl3 Rh1 Cl1 Rh2 43.66(2)
Cl2 Rh1 Cl1 Rh2 -40.13(2)
C32 Rh2 Cl1 Rh1 -137.81(10)
C31 Rh2 Cl1 Rh1 -165.7(4)
C33 Rh2 Cl1 Rh1 -169.04(8)
C34 Rh2 Cl1 Rh1 149.75(8)
C30 Rh2 Cl1 Rh1 128.56(11)
Cl2 Rh2 Cl1 Rh1 40.53(2)
Cl3 Rh2 Cl1 Rh1 -43.11(2)
C32 Rh2 Cl2 Rh1 137.66(14)
C31 Rh2 Cl2 Rh1 145.11(8)
C33 Rh2 Cl2 Rh1 -142.25(16)
C34 Rh2 Cl2 Rh1 -144.16(8)
C30 Rh2 Cl2 Rh1 -179.17(7)
Cl1 Rh2 Cl2 Rh1 -40.08(2)
Cl3 Rh2 Cl2 Rh1 41.57(2)
C5 Rh1 Cl2 Rh2 138.32(8)
C4 Rh1 Cl2 Rh2 141.51(16)
C2 Rh1 Cl2 Rh2 -151.59(8)
C3 Rh1 Cl2 Rh2 -143.57(13)
C1 Rh1 Cl2 Rh2 172.28(7)
Cl1 Rh1 Cl2 Rh2 40.17(2)
Cl3 Rh1 Cl2 Rh2 -42.16(2)
C5 Rh1 Cl3 Rh2 -140.5(3)
C4 Rh1 Cl3 Rh2 -140.81(10)
C2 Rh1 Cl3 Rh2 143.08(9)
C3 Rh1 Cl3 Rh2 -176.33(8)
C1 Rh1 Cl3 Rh2 124.92(13)
Cl1 Rh1 Cl3 Rh2 -42.89(2)
Cl2 Rh1 Cl3 Rh2 41.40(2)
C32 Rh2 Cl3 Rh1 172.48(8)
C31 Rh2 Cl3 Rh1 -146.92(8)
C33 Rh2 Cl3 Rh1 140.48(10)
C34 Rh2 Cl3 Rh1 160.8(3)
C30 Rh2 Cl3 Rh1 -128.71(11)
Cl1 Rh2 Cl3 Rh1 42.94(2)
Cl2 Rh2 Cl3 Rh1 -41.88(2)
C5 Rh1 C1 O1 114.6(4)
C4 Rh1 C1 O1 156.7(4)
C2 Rh1 C1 O1 -116.5(4)
C3 Rh1 C1 O1 -158.5(4)
Cl1 Rh1 C1 O1 75.9(3)
Cl3 Rh1 C1 O1 -87.8(3)
Cl2 Rh1 C1 O1 -7.1(3)
C5 Rh1 C1 C2 -128.9(3)
C4 Rh1 C1 C2 -86.81(19)
C3 Rh1 C1 C2 -41.96(17)
Cl1 Rh1 C1 C2 -167.63(14)
Cl3 Rh1 C1 C2 28.7(2)
Cl2 Rh1 C1 C2 109.36(16)
C4 Rh1 C1 C5 42.08(17)
C2 Rh1 C1 C5 128.9(3)
C3 Rh1 C1 C5 86.94(19)
Cl1 Rh1 C1 C5 -38.7(2)
Cl3 Rh1 C1 C5 157.60(14)
Cl2 Rh1 C1 C5 -121.74(16)
O1 C1 C2 C3 -165.6(3)
C5 C1 C2 C3 22.8(3)
Rh1 C1 C2 C3 66.89(19)
O1 C1 C2 C18 -0.4(5)
C5 C1 C2 C18 -172.0(3)
Rh1 C1 C2 C18 -127.9(3)
O1 C1 C2 Rh1 127.5(3)
C5 C1 C2 Rh1 -44.1(2)
C5 Rh1 C2 C3 -80.64(18)
C4 Rh1 C2 C3 -36.69(17)
C1 Rh1 C2 C3 -112.0(2)
Cl1 Rh1 C2 C3 -68.6(4)
Cl3 Rh1 C2 C3 84.99(16)
Cl2 Rh1 C2 C3 172.33(15)
C5 Rh1 C2 C1 31.33(17)
C4 Rh1 C2 C1 75.28(18)
C3 Rh1 C2 C1 112.0(2)
Cl1 Rh1 C2 C1 43.4(4)
Cl3 Rh1 C2 C1 -163.04(14)
Cl2 Rh1 C2 C1 -75.70(16)
C5 Rh1 C2 C18 153.2(3)
C4 Rh1 C2 C18 -162.8(3)
C3 Rh1 C2 C18 -126.1(3)
C1 Rh1 C2 C18 121.9(3)
Cl1 Rh1 C2 C18 165.3(2)
Cl3 Rh1 C2 C18 -41.1(3)
Cl2 Rh1 C2 C18 46.2(3)
C1 C2 C3 C4 -16.3(3)
C18 C2 C3 C4 -179.6(3)
Rh1 C2 C3 C4 57.7(2)
C1 C2 C3 C6 159.6(3)
C18 C2 C3 C6 -3.7(5)
Rh1 C2 C3 C6 -126.4(3)
C1 C2 C3 Rh1 -74.0(2)
C18 C2 C3 Rh1 122.7(3)
C5 Rh1 C3 C4 -38.76(17)
C2 Rh1 C3 C4 -120.3(2)
C1 Rh1 C3 C4 -80.73(18)
Cl1 Rh1 C3 C4 42.2(2)
Cl3 Rh1 C3 C4 132.63(16)
Cl2 Rh1 C3 C4 -132.64(16)
C5 Rh1 C3 C2 81.58(18)
C4 Rh1 C3 C2 120.3(2)
C1 Rh1 C3 C2 39.61(16)
Cl1 Rh1 C3 C2 162.53(13)
Cl3 Rh1 C3 C2 -107.03(16)
Cl2 Rh1 C3 C2 -12.3(2)
C5 Rh1 C3 C6 -152.8(3)
C4 Rh1 C3 C6 -114.0(3)
C2 Rh1 C3 C6 125.7(4)
C1 Rh1 C3 C6 165.3(3)
Cl1 Rh1 C3 C6 -71.8(3)
Cl3 Rh1 C3 C6 18.6(3)
Cl2 Rh1 C3 C6 113.4(3)
C2 C3 C4 C5 2.7(3)
C6 C3 C4 C5 -173.6(3)
Rh1 C3 C4 C5 60.9(2)
C2 C3 C4 C9 -176.4(3)
C6 C3 C4 C9 7.3(4)
Rh1 C3 C4 C9 -118.2(3)
C2 C3 C4 Rh1 -58.2(2)
C6 C3 C4 Rh1 125.5(3)
C5 Rh1 C4 C3 117.4(2)
C2 Rh1 C4 C3 36.65(17)
C1 Rh1 C4 C3 77.84(18)
Cl1 Rh1 C4 C3 -150.52(15)
Cl3 Rh1 C4 C3 -62.72(19)
Cl2 Rh1 C4 C3 112.77(19)
C2 Rh1 C4 C5 -80.73(18)
C3 Rh1 C4 C5 -117.4(2)
C1 Rh1 C4 C5 -39.54(16)
Cl1 Rh1 C4 C5 92.10(16)
Cl3 Rh1 C4 C5 179.90(13)
Cl2 Rh1 C4 C5 -4.6(3)
C5 Rh1 C4 C9 -128.9(3)
C2 Rh1 C4 C9 150.3(3)
C3 Rh1 C4 C9 113.7(3)
C1 Rh1 C4 C9 -168.5(3)
Cl1 Rh1 C4 C9 -36.8(3)
Cl3 Rh1 C4 C9 51.0(3)
Cl2 Rh1 C4 C9 -133.5(2)
C3 C4 C5 C1 11.8(3)
C9 C4 C5 C1 -169.3(3)
Rh1 C4 C5 C1 74.0(2)
C3 C4 C5 C24 177.0(3)
C9 C4 C5 C24 -4.0(6)
Rh1 C4 C5 C24 -120.8(3)
C3 C4 C5 Rh1 -62.2(2)
C9 C4 C5 Rh1 116.8(3)
O1 C1 C5 C4 167.1(3)
C2 C1 C5 C4 -21.2(3)
Rh1 C1 C5 C4 -65.8(2)
O1 C1 C5 C24 0.3(5)
C2 C1 C5 C24 172.0(3)
Rh1 C1 C5 C24 127.3(3)
O1 C1 C5 Rh1 -127.1(3)
C2 C1 C5 Rh1 44.6(2)
C2 Rh1 C5 C4 81.40(18)
C3 Rh1 C5 C4 38.13(16)
C1 Rh1 C5 C4 112.3(2)
Cl1 Rh1 C5 C4 -95.79(16)
Cl3 Rh1 C5 C4 -0.3(4)
Cl2 Rh1 C5 C4 177.61(14)
C4 Rh1 C5 C1 -112.3(2)
C2 Rh1 C5 C1 -30.95(16)
C3 Rh1 C5 C1 -74.22(17)
Cl1 Rh1 C5 C1 151.86(15)
Cl3 Rh1 C5 C1 -112.7(3)
Cl2 Rh1 C5 C1 65.26(17)
C4 Rh1 C5 C24 125.4(3)
C2 Rh1 C5 C24 -153.2(3)
C3 Rh1 C5 C24 163.5(3)
C1 Rh1 C5 C24 -122.3(3)
Cl1 Rh1 C5 C24 29.6(3)
Cl3 Rh1 C5 C24 125.0(3)
Cl2 Rh1 C5 C24 -57.0(3)
C4 C3 C6 C10 178.7(3)
C2 C3 C6 C10 3.3(5)
Rh1 C3 C6 C10 -93.3(4)
C4 C3 C6 C7 3.3(4)
C2 C3 C6 C7 -172.1(3)
Rh1 C3 C6 C7 91.3(4)
C10 C6 C7 C13 -3.4(5)
C3 C6 C7 C13 172.1(3)
C10 C6 C7 C8 173.7(3)
C3 C6 C7 C8 -10.7(4)
C13 C7 C8 C14 9.0(5)
C6 C7 C8 C14 -168.0(3)
C13 C7 C8 C9 -175.0(3)
C6 C7 C8 C9 8.0(5)
C14 C8 C9 C17 2.1(5)
C7 C8 C9 C17 -174.0(3)
C14 C8 C9 C4 178.8(3)
C7 C8 C9 C4 2.7(5)
C3 C4 C9 C17 166.6(3)
C5 C4 C9 C17 -12.3(5)
Rh1 C4 C9 C17 80.1(4)
C3 C4 C9 C8 -10.1(4)
C5 C4 C9 C8 171.1(3)
Rh1 C4 C9 C8 -96.5(3)
C7 C6 C10 C11 0.9(5)
C3 C6 C10 C11 -174.4(3)
C6 C10 C11 C12 1.9(5)
C10 C11 C12 C13 -2.1(5)
C11 C12 C13 C7 -0.6(5)
C6 C7 C13 C12 3.3(5)
C8 C7 C13 C12 -173.8(3)
C9 C8 C14 C15 -1.2(6)
C7 C8 C14 C15 175.0(4)
C8 C14 C15 C16 -0.4(7)
C14 C15 C16 C17 1.1(7)
C15 C16 C17 C9 -0.2(6)
C8 C9 C17 C16 -1.5(5)
C4 C9 C17 C16 -178.0(3)
C3 C2 C18 C23 -92.7(4)
C1 C2 C18 C23 105.9(4)
Rh1 C2 C18 C23 2.9(4)
C3 C2 C18 C19 91.0(4)
C1 C2 C18 C19 -70.5(4)
Rh1 C2 C18 C19 -173.4(2)
C23 C18 C19 C20 0.2(5)
C2 C18 C19 C20 176.7(3)
C18 C19 C20 C21 -0.3(5)
C19 C20 C21 C22 0.4(5)
C20 C21 C22 C23 -0.4(5)
C21 C22 C23 C18 0.3(6)
C19 C18 C23 C22 -0.2(5)
C2 C18 C23 C22 -176.5(3)
C4 C5 C24 C29 131.4(3)
C1 C5 C24 C29 -65.0(4)
Rh1 C5 C24 C29 38.2(4)
C4 C5 C24 C25 -52.2(5)
C1 C5 C24 C25 111.4(3)
Rh1 C5 C24 C25 -145.4(3)
C29 C24 C25 C26 0.1(5)
C5 C24 C25 C26 -176.3(3)
C24 C25 C26 C27 -0.4(5)
C25 C26 C27 C28 0.7(6)
C26 C27 C28 C29 -0.8(6)
C27 C28 C29 C24 0.5(5)
C25 C24 C29 C28 -0.1(5)
C5 C24 C29 C28 176.3(3)
C32 Rh2 C30 O2 158.9(3)
C31 Rh2 C30 O2 117.1(4)
C33 Rh2 C30 O2 -156.1(3)
C34 Rh2 C30 O2 -114.5(4)
Cl1 Rh2 C30 O2 -80.0(3)
Cl2 Rh2 C30 O2 4.5(3)
Cl3 Rh2 C30 O2 87.3(3)
C32 Rh2 C30 C31 41.79(16)
C33 Rh2 C30 C31 86.71(19)
C34 Rh2 C30 C31 128.4(2)
Cl1 Rh2 C30 C31 162.86(13)
Cl2 Rh2 C30 C31 -112.69(16)
Cl3 Rh2 C30 C31 -29.8(2)
C32 Rh2 C30 C34 -86.58(18)
C31 Rh2 C30 C34 -128.4(2)
C33 Rh2 C30 C34 -41.66(17)
Cl1 Rh2 C30 C34 34.5(2)
Cl2 Rh2 C30 C34 118.94(16)
Cl3 Rh2 C30 C34 -158.18(14)
O2 C30 C31 C32 168.8(3)
C34 C30 C31 C32 -20.5(3)
Rh2 C30 C31 C32 -65.6(2)
O2 C30 C31 C47 4.0(5)
C34 C30 C31 C47 174.6(3)
Rh2 C30 C31 C47 129.5(3)
O2 C30 C31 Rh2 -125.6(3)
C34 C30 C31 Rh2 45.1(2)
C33 Rh2 C31 C32 37.29(16)
C34 Rh2 C31 C32 81.15(17)
C30 Rh2 C31 C32 112.8(2)
Cl1 Rh2 C31 C32 33.8(5)
Cl2 Rh2 C31 C32 -173.51(14)
Cl3 Rh2 C31 C32 -86.80(15)
C32 Rh2 C31 C30 -112.8(2)
C33 Rh2 C31 C30 -75.54(17)
C34 Rh2 C31 C30 -31.68(16)
Cl1 Rh2 C31 C30 -79.1(5)
Cl2 Rh2 C31 C30 73.66(16)
Cl3 Rh2 C31 C30 160.38(14)
C32 Rh2 C31 C47 126.8(3)
C33 Rh2 C31 C47 164.0(3)
C34 Rh2 C31 C47 -152.1(3)
C30 Rh2 C31 C47 -120.4(3)
Cl1 Rh2 C31 C47 160.5(3)
Cl2 Rh2 C31 C47 -46.8(3)
Cl3 Rh2 C31 C47 40.0(3)
C30 C31 C32 C33 13.9(3)
C47 C31 C32 C33 176.2(3)
Rh2 C31 C32 C33 -60.1(2)
C30 C31 C32 C35 -167.7(3)
C47 C31 C32 C35 -5.3(5)
Rh2 C31 C32 C35 118.4(3)
C30 C31 C32 Rh2 73.9(2)
C47 C31 C32 Rh2 -123.7(3)
C31 Rh2 C32 C33 119.3(2)
C34 Rh2 C32 C33 38.40(16)
C30 Rh2 C32 C33 80.33(17)
Cl1 Rh2 C32 C33 -52.46(19)
Cl2 Rh2 C32 C33 130.48(16)
Cl3 Rh2 C32 C33 -138.55(15)
C33 Rh2 C32 C31 -119.3(2)
C34 Rh2 C32 C31 -80.92(17)
C30 Rh2 C32 C31 -39.00(15)
Cl1 Rh2 C32 C31 -171.78(12)
Cl2 Rh2 C32 C31 11.2(2)
Cl3 Rh2 C32 C31 102.13(15)
C31 Rh2 C32 C35 -126.4(3)
C33 Rh2 C32 C35 114.2(3)
C34 Rh2 C32 C35 152.6(3)
C30 Rh2 C32 C35 -165.4(3)
Cl1 Rh2 C32 C35 61.8(3)
Cl2 Rh2 C32 C35 -115.3(2)
Cl3 Rh2 C32 C35 -24.3(2)
C31 C32 C33 C38 -179.8(3)
C35 C32 C33 C38 1.6(4)
Rh2 C32 C33 C38 120.2(3)
C31 C32 C33 C34 -1.0(3)
C35 C32 C33 C34 -179.6(3)
Rh2 C32 C33 C34 -61.0(2)
C31 C32 C33 Rh2 60.0(2)
C35 C32 C33 Rh2 -118.7(3)
C31 Rh2 C33 C32 -37.43(16)
C34 Rh2 C33 C32 -117.8(2)
C30 Rh2 C33 C32 -78.51(17)
Cl1 Rh2 C33 C32 141.87(15)
Cl2 Rh2 C33 C32 -120.59(18)
Cl3 Rh2 C33 C32 54.66(19)
C32 Rh2 C33 C38 -114.3(3)
C31 Rh2 C33 C38 -151.7(3)
C34 Rh2 C33 C38 127.9(3)
C30 Rh2 C33 C38 167.2(3)
Cl1 Rh2 C33 C38 27.6(3)
Cl2 Rh2 C33 C38 125.1(2)
Cl3 Rh2 C33 C38 -59.7(3)
C32 Rh2 C33 C34 117.8(2)
C31 Rh2 C33 C34 80.40(18)
C30 Rh2 C33 C34 39.31(16)
Cl1 Rh2 C33 C34 -100.31(16)
Cl2 Rh2 C33 C34 -2.8(3)
Cl3 Rh2 C33 C34 172.49(13)
C32 C33 C34 C53 -175.1(3)
C38 C33 C34 C53 3.5(6)
Rh2 C33 C34 C53 124.5(3)
C32 C33 C34 C30 -12.0(3)
C38 C33 C34 C30 166.6(3)
Rh2 C33 C34 C30 -72.4(2)
C32 C33 C34 Rh2 60.4(2)
C38 C33 C34 Rh2 -121.0(3)
O2 C30 C34 C33 -169.3(3)
C31 C30 C34 C33 19.8(3)
Rh2 C30 C34 C33 64.47(19)
O2 C30 C34 C53 -3.3(5)
C31 C30 C34 C53 -174.3(3)
Rh2 C30 C34 C53 -129.6(3)
O2 C30 C34 Rh2 126.3(3)
C31 C30 C34 Rh2 -44.7(2)
C32 Rh2 C34 C33 -38.05(17)
C31 Rh2 C34 C33 -81.76(19)
C30 Rh2 C34 C33 -113.0(2)
Cl1 Rh2 C34 C33 89.63(17)
Cl2 Rh2 C34 C33 178.54(15)
Cl3 Rh2 C34 C33 -25.5(4)
C32 Rh2 C34 C53 -166.3(3)
C31 Rh2 C34 C53 150.0(3)
C33 Rh2 C34 C53 -128.2(3)
C30 Rh2 C34 C53 118.8(3)
Cl1 Rh2 C34 C53 -38.6(3)
Cl2 Rh2 C34 C53 50.3(3)
Cl3 Rh2 C34 C53 -153.7(2)
C32 Rh2 C34 C30 74.90(18)
C31 Rh2 C34 C30 31.20(16)
C33 Rh2 C34 C30 113.0(2)
Cl1 Rh2 C34 C30 -157.41(15)
Cl2 Rh2 C34 C30 -68.50(17)
Cl3 Rh2 C34 C30 87.4(3)
C33 C32 C35 C39 -177.4(3)
C31 C32 C35 C39 4.3(5)
Rh2 C32 C35 C39 96.7(3)
C33 C32 C35 C36 0.1(4)
C31 C32 C35 C36 -178.2(3)
Rh2 C32 C35 C36 -85.8(3)
C39 C35 C36 C42 -1.4(4)
C32 C35 C36 C42 -179.0(3)
C39 C35 C36 C37 177.0(3)
C32 C35 C36 C37 -0.6(4)
C42 C36 C37 C43 0.9(5)
C35 C36 C37 C43 -177.5(3)
C42 C36 C37 C38 177.6(3)
C35 C36 C37 C38 -0.7(4)
C43 C37 C38 C46 -0.6(4)
C36 C37 C38 C46 -177.5(3)
C43 C37 C38 C33 179.2(3)
C36 C37 C38 C33 2.3(4)
C32 C33 C38 C37 -2.8(4)
C34 C33 C38 C37 178.7(3)
Rh2 C33 C38 C37 83.5(3)
C32 C33 C38 C46 177.1(3)
C34 C33 C38 C46 -1.4(5)
Rh2 C33 C38 C46 -96.7(3)
C36 C35 C39 C40 0.0(5)
C32 C35 C39 C40 177.5(3)
C35 C39 C40 C41 0.2(5)
C39 C40 C41 C42 0.9(5)
C40 C41 C42 C36 -2.3(5)
C35 C36 C42 C41 2.5(5)
C37 C36 C42 C41 -175.9(3)
C38 C37 C43 C44 0.4(5)
C36 C37 C43 C44 177.3(3)
C37 C43 C44 C45 -0.2(5)
C43 C44 C45 C46 0.3(6)
C44 C45 C46 C38 -0.5(5)
C37 C38 C46 C45 0.7(5)
C33 C38 C46 C45 -179.2(3)
C32 C31 C47 C52 85.9(4)
C30 C31 C47 C52 -113.2(3)
Rh2 C31 C47 C52 -9.9(4)
C32 C31 C47 C48 -99.4(4)
C30 C31 C47 C48 61.5(4)
Rh2 C31 C47 C48 164.8(2)
C52 C47 C48 C49 -0.6(5)
C31 C47 C48 C49 -175.5(3)
C47 C48 C49 C50 0.5(5)
C48 C49 C50 C51 -0.8(5)
C49 C50 C51 C52 1.2(5)
C48 C47 C52 C51 1.0(5)
C31 C47 C52 C51 175.7(3)
C50 C51 C52 C47 -1.3(5)
C33 C34 C53 C54 -77.4(5)
C30 C34 C53 C54 120.8(3)
Rh2 C34 C53 C54 19.4(4)
C33 C34 C53 C58 108.8(4)
C30 C34 C53 C58 -52.9(4)
Rh2 C34 C53 C58 -154.3(2)
C58 C53 C54 C55 -0.4(5)
C34 C53 C54 C55 -174.0(3)
C53 C54 C55 C56 0.7(5)
C54 C55 C56 C57 -0.7(5)
C55 C56 C57 C58 0.5(5)
C54 C53 C58 C57 0.1(4)
C34 C53 C58 C57 174.3(3)
C56 C57 C58 C53 -0.2(5)
N3 Rh3 C59 O3 -78.6(4)
C60 Rh3 C59 O3 -112.5(4)
N1 Rh3 C59 O3 99.5(4)
C61 Rh3 C59 O3 -156.3(4)
N2 Rh3 C59 O3 8.3(4)
C62 Rh3 C59 O3 158.5(4)
C63 Rh3 C59 O3 115.3(4)
N3 Rh3 C59 C60 33.9(2)
N1 Rh3 C59 C60 -147.95(18)
C61 Rh3 C59 C60 -43.77(18)
N2 Rh3 C59 C60 120.80(18)
C62 Rh3 C59 C60 -89.0(2)
C63 Rh3 C59 C60 -132.2(3)
N3 Rh3 C59 C63 166.03(16)
C60 Rh3 C59 C63 132.2(3)
N1 Rh3 C59 C63 -15.8(2)
C61 Rh3 C59 C63 88.39(18)
N2 Rh3 C59 C63 -107.04(17)
C62 Rh3 C59 C63 43.20(17)
O3 C59 C60 C61 -161.5(3)
C63 C59 C60 C61 27.2(3)
Rh3 C59 C60 C61 68.0(2)
O3 C59 C60 C76 -1.3(5)
C63 C59 C60 C76 -172.6(3)
Rh3 C59 C60 C76 -131.8(3)
O3 C59 C60 Rh3 130.5(3)
C63 C59 C60 Rh3 -40.8(2)
N3 Rh3 C60 C61 94.60(17)
N1 Rh3 C60 C61 -17.3(4)
N2 Rh3 C60 C61 -176.20(16)
C62 Rh3 C60 C61 -37.45(17)
C63 Rh3 C60 C61 -80.81(18)
C59 Rh3 C60 C61 -110.0(2)
N3 Rh3 C60 C59 -155.41(17)
N1 Rh3 C60 C59 92.7(3)
C61 Rh3 C60 C59 110.0(2)
N2 Rh3 C60 C59 -66.21(19)
C62 Rh3 C60 C59 72.55(18)
C63 Rh3 C60 C59 29.18(16)
N3 Rh3 C60 C76 -30.9(3)
N1 Rh3 C60 C76 -142.8(3)
C61 Rh3 C60 C76 -125.5(3)
N2 Rh3 C60 C76 58.3(3)
C62 Rh3 C60 C76 -162.9(3)
C63 Rh3 C60 C76 153.7(3)
C59 Rh3 C60 C76 124.5(3)
C59 C60 C61 C62 -17.8(3)
C76 C60 C61 C62 -175.5(3)
Rh3 C60 C61 C62 60.3(2)
C59 C60 C61 C64 160.1(3)
C76 C60 C61 C64 2.5(5)
Rh3 C60 C61 C64 -121.7(3)
C59 C60 C61 Rh3 -78.2(2)
C76 C60 C61 Rh3 124.2(3)
N3 Rh3 C61 C62 148.46(17)
C60 Rh3 C61 C62 -118.4(2)
N1 Rh3 C61 C62 54.86(19)
N2 Rh3 C61 C62 -111.1(2)
C63 Rh3 C61 C62 -37.34(16)
C59 Rh3 C61 C62 -78.48(18)
N3 Rh3 C61 C60 -93.19(17)
N1 Rh3 C61 C60 173.21(16)
N2 Rh3 C61 C60 7.2(3)
C62 Rh3 C61 C60 118.4(2)
C63 Rh3 C61 C60 81.01(18)
C59 Rh3 C61 C60 39.87(16)
N3 Rh3 C61 C64 33.8(3)
C60 Rh3 C61 C64 127.0(4)
N1 Rh3 C61 C64 -59.8(3)
N2 Rh3 C61 C64 134.2(3)
C62 Rh3 C61 C64 -114.7(3)
C63 Rh3 C61 C64 -152.0(3)
C59 Rh3 C61 C64 166.8(3)
C60 C61 C62 C63 0.5(3)
C64 C61 C62 C63 -177.7(3)
Rh3 C61 C62 C63 60.0(2)
C60 C61 C62 C67 -174.5(3)
C64 C61 C62 C67 7.3(4)
Rh3 C61 C62 C67 -115.0(3)
C60 C61 C62 Rh3 -59.5(2)
C64 C61 C62 Rh3 122.3(3)
N3 Rh3 C62 C61 -44.2(2)
C60 Rh3 C62 C61 38.24(17)
N1 Rh3 C62 C61 -134.92(17)
N2 Rh3 C62 C61 132.09(19)
C63 Rh3 C62 C61 119.3(2)
C59 Rh3 C62 C61 78.92(18)
N3 Rh3 C62 C63 -163.49(16)
C60 Rh3 C62 C63 -81.05(18)
N1 Rh3 C62 C63 105.79(18)
C61 Rh3 C62 C63 -119.3(2)
N2 Rh3 C62 C63 12.8(3)
C59 Rh3 C62 C63 -40.38(16)
N3 Rh3 C62 C67 70.5(3)
C60 Rh3 C62 C67 152.9(3)
N1 Rh3 C62 C67 -20.3(3)
C61 Rh3 C62 C67 114.7(3)
N2 Rh3 C62 C67 -113.3(3)
C63 Rh3 C62 C67 -126.1(3)
C59 Rh3 C62 C67 -166.4(3)
C61 C62 C63 C59 16.7(3)
C67 C62 C63 C59 -168.9(3)
Rh3 C62 C63 C59 76.7(2)
C61 C62 C63 C82 176.8(3)
C67 C62 C63 C82 -8.8(5)
Rh3 C62 C63 C82 -123.2(3)
C61 C62 C63 Rh3 -60.0(2)
C67 C62 C63 Rh3 114.4(3)
O3 C59 C63 C62 162.2(3)
C60 C59 C63 C62 -26.7(3)
Rh3 C59 C63 C62 -66.96(18)
O3 C59 C63 C82 -1.0(5)
C60 C59 C63 C82 170.1(3)
Rh3 C59 C63 C82 129.9(3)
O3 C59 C63 Rh3 -130.9(3)
C60 C59 C63 Rh3 40.3(2)
N3 Rh3 C63 C62 61.7(5)
C60 Rh3 C63 C62 81.10(18)
N1 Rh3 C63 C62 -80.44(18)
C61 Rh3 C63 C62 37.08(17)
N2 Rh3 C63 C62 -171.92(17)
C59 Rh3 C63 C62 110.0(2)
N3 Rh3 C63 C59 -48.2(5)
C60 Rh3 C63 C59 -28.90(16)
N1 Rh3 C63 C59 169.56(15)
C61 Rh3 C63 C59 -72.91(17)
N2 Rh3 C63 C59 78.09(17)
C62 Rh3 C63 C59 -110.0(2)
N3 Rh3 C63 C82 -170.1(3)
C60 Rh3 C63 C82 -150.8(3)
N1 Rh3 C63 C82 47.7(3)
C61 Rh3 C63 C82 165.2(3)
N2 Rh3 C63 C82 -43.8(3)
C62 Rh3 C63 C82 128.1(3)
C59 Rh3 C63 C82 -121.9(3)
C62 C61 C64 C68 169.9(3)
C60 C61 C64 C68 -7.8(5)
Rh3 C61 C64 C68 -102.0(3)
C62 C61 C64 C65 -5.7(4)
C60 C61 C64 C65 176.6(3)
Rh3 C61 C64 C65 82.4(3)
C68 C64 C65 C71 0.7(4)
C61 C64 C65 C71 176.4(3)
C68 C64 C65 C66 -178.8(3)
C61 C64 C65 C66 -3.1(4)
C71 C65 C66 C72 10.7(5)
C64 C65 C66 C72 -169.8(3)
C71 C65 C66 C67 -168.8(3)
C64 C65 C66 C67 10.7(4)
C72 C66 C67 C75 -4.6(4)
C65 C66 C67 C75 174.9(3)
C72 C66 C67 C62 171.6(3)
C65 C66 C67 C62 -8.9(4)
C61 C62 C67 C75 176.1(3)
C63 C62 C67 C75 2.3(5)
Rh3 C62 C67 C75 92.1(3)
C61 C62 C67 C66 0.0(4)
C63 C62 C67 C66 -173.8(3)
Rh3 C62 C67 C66 -84.1(3)
C65 C64 C68 C69 0.1(5)
C61 C64 C68 C69 -175.4(3)
C64 C68 C69 C70 -0.4(5)
C68 C69 C70 C71 -0.1(5)
C69 C70 C71 C65 0.9(5)
C64 C65 C71 C70 -1.2(5)
C66 C65 C71 C70 178.3(3)
C67 C66 C72 C73 2.9(5)
C65 C66 C72 C73 -176.6(3)
C66 C72 C73 C74 0.1(5)
C72 C73 C74 C75 -1.4(5)
C73 C74 C75 C67 -0.3(5)
C66 C67 C75 C74 3.4(5)
C62 C67 C75 C74 -172.6(3)
C61 C60 C76 C77 -107.9(4)
C59 C60 C76 C77 96.9(4)
Rh3 C60 C76 C77 -12.0(4)
C61 C60 C76 C81 77.4(4)
C59 C60 C76 C81 -77.9(4)
Rh3 C60 C76 C81 173.2(2)
C81 C76 C77 C78 -2.8(5)
C60 C76 C77 C78 -177.6(3)
C76 C77 C78 C79 2.3(5)
C77 C78 C79 C80 0.1(5)
C78 C79 C80 C81 -2.0(5)
C79 C80 C81 C76 1.5(5)
C77 C76 C81 C80 0.9(5)
C60 C76 C81 C80 175.8(3)
C62 C63 C82 C83 76.9(4)
C59 C63 C82 C83 -125.0(3)
Rh3 C63 C82 C83 -19.6(4)
C62 C63 C82 C87 -109.0(4)
C59 C63 C82 C87 49.1(4)
Rh3 C63 C82 C87 154.5(2)
C87 C82 C83 C84 2.6(4)
C63 C82 C83 C84 176.7(3)
C82 C83 C84 C85 -2.5(5)
C83 C84 C85 C86 0.3(5)
C84 C85 C86 C87 1.8(5)
C85 C86 C87 C82 -1.7(5)
C83 C82 C87 C86 -0.6(4)
C63 C82 C87 C86 -174.9(3)
